data_4086926
loop_
_publ_author_name
'Koch, James G.'
'Brennessel, William W.'
'Kraft, Bradley M.'

_publ_section_title
;
 Neutral and Cationic Bis-Chelate Monoorganosilicon(IV) Complexes of
 1-Hydroxy-2-pyridinone
;
_journal_issue 3
_journal_name_full Organometallics
_journal_page_first 594
_journal_paper_doi 10.1021/acs.organomet.6b00796
_journal_volume 36
_journal_year 2017
_chemical_formula_moiety 'C11 H11 N2 O4 Si, Cl, 2(C Cl3 D)'
_chemical_formula_sum 'C13 H11 Cl7 D2 N2 O4 Si'
_chemical_formula_weight 539.51
_chemical_name_common sjfbk28
_space_group_crystal_system monoclinic
_space_group_IT_number 14
_space_group_name_Hall '-P 2ybc'
_space_group_name_H-M_alt 'P 1 21/c 1'
_symmetry_space_group_name_Hall '-P 2ybc'
_symmetry_space_group_name_H-M 'P 1 21/c 1'
_atom_sites_solution_hydrogens geom
_atom_sites_solution_primary direct
_atom_sites_solution_secondary difmap
_audit_creation_method SHELXL-2016/4
_cell_angle_alpha 90
_cell_angle_beta 91.035(6)
_cell_angle_gamma 90
_cell_formula_units_Z 8
_cell_length_a 25.893(9)
_cell_length_b 12.562(5)
_cell_length_c 13.006(5)
_cell_measurement_reflns_used 3970
_cell_measurement_temperature 100.0(5)
_cell_measurement_theta_max 29.23
_cell_measurement_theta_min 2.26
_cell_volume 4230(3)
_computing_cell_refinement 'SAINT (Bruker, 2013)'
_computing_data_collection 'APEX3 (Bruker, 2016)'
_computing_data_reduction 'SAINT (Bruker, 2013)'
_computing_molecular_graphics 'SHELXTL (Sheldrick, 2008)'
_computing_publication_material 'SHELXTL (Sheldrick, 2008)'
_computing_structure_refinement 'SHELXL-2016/4 (Sheldrick, 2016)'
_computing_structure_solution 'SHELXT-2014/5 (Sheldrick, 2014)'
_diffrn_ambient_temperature 100.0(5)
_diffrn_measured_fraction_theta_full 0.999
_diffrn_measured_fraction_theta_max 0.982
_diffrn_measurement_device_type 'Bruker SMART APEX II CCD platform'
_diffrn_measurement_method '\w scans'
_diffrn_radiation_type MoK\a
_diffrn_radiation_wavelength 0.71073
_diffrn_reflns_av_R_equivalents 0.1224
_diffrn_reflns_av_unetI/netI 0.0942
_diffrn_reflns_Laue_measured_fraction_full 0.999
_diffrn_reflns_Laue_measured_fraction_max 0.982
_diffrn_reflns_limit_h_max 36
_diffrn_reflns_limit_h_min -36
_diffrn_reflns_limit_k_max 17
_diffrn_reflns_limit_k_min 0
_diffrn_reflns_limit_l_max 18
_diffrn_reflns_limit_l_min 0
_diffrn_reflns_number 94204
_diffrn_reflns_point_group_measured_fraction_full 0.999
_diffrn_reflns_point_group_measured_fraction_max 0.982
_diffrn_reflns_theta_full 29.575
_diffrn_reflns_theta_max 29.861
_diffrn_reflns_theta_min 1.573
_diffrn_source 'fine-focus sealed tube'
_exptl_absorpt_coefficient_mu 1.018
_exptl_absorpt_correction_T_max 0.7459
_exptl_absorpt_correction_T_min 0.4085
_exptl_absorpt_correction_type multi-scan
_exptl_absorpt_process_details 'TWINABS (Sheldrick, 2012)'
_exptl_crystal_colour colorless
_exptl_crystal_density_diffrn 1.694
_exptl_crystal_description needle
_exptl_crystal_F_000 2160
_exptl_crystal_size_max 0.46
_exptl_crystal_size_mid 0.20
_exptl_crystal_size_min 0.10
_refine_diff_density_max 0.744
_refine_diff_density_min -0.925
_refine_diff_density_rms 0.142
_refine_ls_extinction_method none
_refine_ls_goodness_of_fit_ref 1.131
_refine_ls_hydrogen_treatment constr
_refine_ls_matrix_type full
_refine_ls_number_parameters 507
_refine_ls_number_reflns 13134
_refine_ls_number_restraints 6
_refine_ls_restrained_S_all 1.131
_refine_ls_R_factor_all 0.1033
_refine_ls_R_factor_gt 0.0800
_refine_ls_shift/su_max 0.000
_refine_ls_shift/su_mean 0.000
_refine_ls_structure_factor_coef Fsqd
_refine_ls_weighting_details 'w=1/[\s^2^(Fo^2^)+(0.0448P)^2^+18.6110P] where P=(Fo^2^+2Fc^2^)/3'
_refine_ls_weighting_scheme calc
_refine_ls_wR_factor_gt 0.1746
_refine_ls_wR_factor_ref 0.1857
_reflns_Friedel_coverage 0.000
_reflns_number_gt 10550
_reflns_number_total 13134
_reflns_threshold_expression 'I > 2\s(I)'
_cod_data_source_file 20161212_Combined.cif
_cod_data_source_block 04CDCl3
_cod_depositor_comments 'Adding full bibliography for 4086922--4086931.cif.'
_cod_database_code 4086926
_shelx_shelxl_version_number 2016/4
_shelx_space_group_comment
;
The symmetry employed for this shelxl refinement is uniquely defined
by the following loop, which should always be used as a source of
symmetry information in preference to the above space-group names.
They are only intended as comments.
;
_shelx_estimated_absorpt_t_min 0.652
_shelx_estimated_absorpt_t_max 0.905

loop_
_space_group_symop_operation_xyz
'x, y, z'
'-x, y+1/2, -z+1/2'
'-x, -y, -z'
'x, -y-1/2, z-1/2'

loop_
_atom_site_label
_atom_site_type_symbol
_atom_site_fract_x
_atom_site_fract_y
_atom_site_fract_z
_atom_site_U_iso_or_equiv
_atom_site_adp_type
_atom_site_occupancy
_atom_site_site_symmetry_order
_atom_site_calc_flag
_atom_site_refinement_flags_posn
_atom_site_refinement_flags_adp
_atom_site_refinement_flags_occupancy
_atom_site_disorder_assembly
_atom_site_disorder_group
CL1 Cl -0.02959(6) 0.47444(11) 0.21548(11) 0.0218(3) Uani 1 1 d . . . . .
SI1 Si 0.09880(6) 0.47751(12) 0.30943(11) 0.0154(3) Uani 1 1 d . . . . .
O1 O 0.08252(17) 0.6132(3) 0.2989(3) 0.0185(8) Uani 1 1 d . . . . .
O2 O 0.09671(16) 0.4725(3) 0.1755(3) 0.0177(8) Uani 1 1 d . . . . .
O3 O 0.06854(17) 0.4862(3) 0.4297(3) 0.0201(8) Uani 1 1 d . . . . .
O4 O 0.07803(17) 0.3450(3) 0.3045(3) 0.0170(8) Uani 1 1 d . . . . .
N1 N 0.0845(2) 0.6467(4) 0.2009(4) 0.0153(11) Uani 0.63(6) 1 d . . P A 1
C1 C 0.0922(2) 0.5690(4) 0.1325(4) 0.0158(11) Uani 0.63(6) 1 d . . P A 1
N1' N 0.0922(2) 0.5690(4) 0.1325(4) 0.0158(11) Uani 0.37(6) 1 d . . P A 5
C1' C 0.0845(2) 0.6467(4) 0.2009(4) 0.0153(11) Uani 0.37(6) 1 d . . P A 5
N2 N 0.0567(2) 0.3902(4) 0.4659(4) 0.0153(11) Uani 0.59(6) 1 d . . P B 1
C6 C 0.0615(2) 0.3114(4) 0.3965(4) 0.0159(11) Uani 0.59(6) 1 d . . P B 1
N2' N 0.0615(2) 0.3114(4) 0.3965(4) 0.0159(11) Uani 0.41(6) 1 d . . P B 5
C6' C 0.0567(2) 0.3902(4) 0.4659(4) 0.0153(11) Uani 0.41(6) 1 d . . P B 5
C2 C 0.0956(2) 0.5904(4) 0.0290(4) 0.0183(11) Uani 1 1 d . . . . .
H2 H 0.100997 0.535231 -0.019594 0.022 Uiso 1 1 calc R U . A 1
C3 C 0.0908(2) 0.6952(5) -0.0014(5) 0.0234(13) Uani 1 1 d . . . . .
H3 H 0.092952 0.712918 -0.072220 0.028 Uiso 1 1 calc R U . . .
C4 C 0.0828(2) 0.7756(4) 0.0708(5) 0.0205(12) Uani 1 1 d . . . . .
H4 H 0.080083 0.847728 0.049420 0.025 Uiso 1 1 calc R U . . .
C5 C 0.0789(2) 0.7495(5) 0.1724(5) 0.0204(11) Uani 1 1 d . . . . .
H5 H 0.072266 0.802887 0.222187 0.025 Uiso 1 1 calc R U . A 1
C7 C 0.0501(2) 0.2081(4) 0.4197(4) 0.0188(11) Uani 1 1 d . . . . .
H7 H 0.052679 0.153427 0.369596 0.023 Uiso 1 1 calc R U . B 1
C8 C 0.0349(2) 0.1860(5) 0.5178(5) 0.0224(12) Uani 1 1 d . . . . .
H8 H 0.027245 0.114804 0.536584 0.027 Uiso 1 1 calc R U . . .
C9 C 0.0307(2) 0.2674(5) 0.5904(5) 0.0237(12) Uani 1 1 d . . . . .
H9 H 0.020640 0.251112 0.658467 0.028 Uiso 1 1 calc R U . . .
C10 C 0.0409(2) 0.3705(5) 0.5637(4) 0.0206(12) Uani 1 1 d . . . . .
H10 H 0.037132 0.426771 0.611804 0.025 Uiso 1 1 calc R U . B 1
C21 C 0.1685(2) 0.4707(5) 0.3426(4) 0.0238(12) Uani 1 1 d . . . . .
H21A H 0.174633 0.413184 0.392245 0.036 Uiso 1 1 calc R U . . .
H21B H 0.179684 0.538527 0.372878 0.036 Uiso 1 1 calc R U . . .
H21C H 0.188122 0.456816 0.280286 0.036 Uiso 1 1 calc R U . . .
CL2 Cl 0.52454(6) 0.52286(11) 0.21261(11) 0.0205(3) Uani 1 1 d . . . . .
SI2 Si 0.39845(6) 0.51703(12) 0.31004(12) 0.0157(3) Uani 1 1 d . . . . .
O5 O 0.41615(17) 0.6506(3) 0.3046(3) 0.0187(8) Uani 1 1 d . . . . .
O6 O 0.43087(17) 0.5121(3) 0.4311(3) 0.0182(8) Uani 1 1 d . . . . .
O7 O 0.42013(17) 0.3852(3) 0.2989(3) 0.0189(8) Uani 1 1 d . . . . .
O8 O 0.39677(17) 0.5218(3) 0.1754(3) 0.0179(8) Uani 1 1 d . . . . .
N3 N 0.4402(2) 0.6106(4) 0.4664(4) 0.0172(11) Uani 0.55(6) 1 d . . P C 1
C11 C 0.4326(2) 0.6874(4) 0.3964(4) 0.0145(11) Uani 0.55(6) 1 d . . P C 1
N3' N 0.4326(2) 0.6874(4) 0.3964(4) 0.0145(11) Uani 0.45(6) 1 d . . P C 5
C11' C 0.4402(2) 0.6106(4) 0.4664(4) 0.0172(11) Uani 0.45(6) 1 d . . P C 5
N4 N 0.4191(2) 0.3518(4) 0.2004(4) 0.0173(11) Uani 0.73(6) 1 d . . P D 1
C16 C 0.4065(2) 0.4277(4) 0.1322(4) 0.0167(12) Uani 0.73(6) 1 d . . P D 1
N4' N 0.4065(2) 0.4277(4) 0.1322(4) 0.0167(12) Uani 0.27(6) 1 d . . P D 5
C16' C 0.4191(2) 0.3518(4) 0.2004(4) 0.0173(11) Uani 0.27(6) 1 d . . P D 5
C12 C 0.4422(2) 0.7918(5) 0.4173(5) 0.0202(11) Uani 1 1 d . . . . .
H12 H 0.437763 0.845049 0.366027 0.024 Uiso 1 1 calc R U . C 1
C13 C 0.4587(2) 0.8175(5) 0.5161(5) 0.0238(13) Uani 1 1 d . . . . .
H13 H 0.465231 0.889728 0.533692 0.029 Uiso 1 1 calc R U . . .
C14 C 0.4656(2) 0.7384(5) 0.5896(5) 0.0235(12) Uani 1 1 d . . . . .
H14 H 0.476727 0.756963 0.657266 0.028 Uiso 1 1 calc R U . . .
C15 C 0.4566(2) 0.6327(5) 0.5653(4) 0.0201(12) Uani 1 1 d . . . . .
H15 H 0.461452 0.577806 0.614791 0.024 Uiso 1 1 calc R U . C 1
C17 C 0.4034(2) 0.4049(5) 0.0290(4) 0.0207(12) Uani 1 1 d . . . . .
H17 H 0.394453 0.458455 -0.019683 0.025 Uiso 1 1 calc R U . D 1
C18 C 0.4137(2) 0.3030(5) -0.0019(5) 0.0228(12) Uani 1 1 d . . . . .
H18 H 0.412056 0.285375 -0.072916 0.027 Uiso 1 1 calc R U . . .
C19 C 0.4264(2) 0.2254(5) 0.0700(5) 0.0197(11) Uani 1 1 d . . . . .
H19 H 0.432732 0.154696 0.047573 0.024 Uiso 1 1 calc R U . . .
C20 C 0.4301(2) 0.2486(5) 0.1728(5) 0.0183(11) Uani 1 1 d . . . . .
H20 H 0.439779 0.196277 0.222297 0.022 Uiso 1 1 calc R U . D 1
C22 C 0.3294(3) 0.5127(5) 0.3438(5) 0.0252(13) Uani 1 1 d . . . . .
H22A H 0.322627 0.565749 0.397178 0.038 Uiso 1 1 calc R U . . .
H22B H 0.320810 0.441647 0.369561 0.038 Uiso 1 1 calc R U . . .
H22C H 0.308072 0.528400 0.282637 0.038 Uiso 1 1 calc R U . . .
C23 C 0.3473(2) 1.0213(5) 0.2462(5) 0.0253(12) Uani 1 1 d . . . . .
D23 D 0.385637 1.026762 0.255865 0.030 Uiso 1 1 calc R U . . .
CL3 Cl 0.31913(7) 1.14140(14) 0.28796(13) 0.0333(4) Uani 1 1 d . . . . .
CL4 Cl 0.32496(7) 0.91267(15) 0.31998(13) 0.0350(4) Uani 1 1 d . . . . .
CL5 Cl 0.33330(7) 1.00110(13) 0.11460(12) 0.0285(3) Uani 1 1 d . . . . .
C24 C 0.2588(2) 0.7602(5) 0.1021(5) 0.0234(12) Uani 1 1 d . . . . .
D24 D 0.260873 0.834706 0.128862 0.028 Uiso 1 1 calc R U . . .
CL6 Cl 0.21803(7) 0.68684(14) 0.18215(15) 0.0375(4) Uani 1 1 d . . . . .
CL7 Cl 0.32138(7) 0.70644(13) 0.10308(16) 0.0349(4) Uani 1 1 d . . . . .
CL8 Cl 0.23364(8) 0.76443(14) -0.02475(14) 0.0356(4) Uani 1 1 d . . . . .
C25 C 0.1548(3) 1.0266(5) 0.2343(5) 0.0249(12) Uani 1 1 d . . . . .
D25 D 0.116891 1.012207 0.238265 0.030 Uiso 1 1 calc R U . . .
CL9 Cl 0.16559(8) 1.16278(13) 0.26029(14) 0.0371(4) Uani 1 1 d . . . . .
CL10 Cl 0.18706(7) 0.94676(12) 0.32590(12) 0.0298(3) Uani 1 1 d . . . . .
CL11 Cl 0.17498(7) 0.99605(15) 0.10948(12) 0.0339(4) Uani 1 1 d . . . . .
CL12 Cl 0.26916(11) 0.4482(2) 0.0672(2) 0.0489(7) Uani 0.823(5) 1 d D . P E 1
C26 C 0.2372(3) 0.3451(7) 0.0020(7) 0.0220(13) Uani 0.823(5) 1 d D . P E 1
D26 D 0.236177 0.363388 -0.072817 0.026 Uiso 0.823(5) 1 calc R U P E 1
CL13 Cl 0.27070(13) 0.2237(3) 0.0162(3) 0.0399(8) Uani 0.823(5) 1 d D . P E 1
CL14 Cl 0.1735(2) 0.3323(3) 0.0426(7) 0.0370(9) Uani 0.823(5) 1 d D . P E 1
CL2' Cl 0.2766(5) 0.3989(11) 0.1160(12) 0.0489(7) Uani 0.177(5) 1 d D . P E 5
C26' C 0.2391(11) 0.353(2) 0.012(3) 0.0220(13) Uani 0.177(5) 1 d D . P E 5
D26' D 0.244753 0.397869 -0.050046 0.026 Uiso 0.177(5) 1 calc R U P E 5
CL3' Cl 0.2587(8) 0.2207(15) -0.0109(16) 0.0399(8) Uani 0.177(5) 1 d D . P E 5
CL4' Cl 0.1739(11) 0.354(2) 0.045(4) 0.0370(9) Uani 0.177(5) 1 d D . P E 5

loop_
_atom_site_aniso_label
_atom_site_aniso_U_11
_atom_site_aniso_U_22
_atom_site_aniso_U_33
_atom_site_aniso_U_23
_atom_site_aniso_U_13
_atom_site_aniso_U_12
CL1 0.0301(7) 0.0174(6) 0.0180(6) -0.0015(5) 0.0047(5) 0.0009(5)
SI1 0.0267(8) 0.0111(7) 0.0086(6) -0.0003(5) 0.0035(6) 0.0003(6)
O1 0.037(2) 0.0094(17) 0.0089(17) 0.0022(14) 0.0051(16) 0.0025(16)
O2 0.032(2) 0.0114(17) 0.0102(17) 0.0029(14) 0.0026(16) 0.0017(16)
O3 0.038(2) 0.0116(18) 0.0110(17) -0.0009(14) 0.0039(16) 0.0012(17)
O4 0.036(2) 0.0093(17) 0.0055(15) 0.0011(13) 0.0019(15) 0.0003(15)
N1 0.026(3) 0.014(2) 0.0067(19) 0.0014(17) -0.0003(17) 0.0006(19)
C1 0.022(3) 0.012(2) 0.013(2) 0.0024(18) 0.0013(19) -0.003(2)
N1' 0.022(3) 0.012(2) 0.013(2) 0.0024(18) 0.0013(19) -0.003(2)
C1' 0.026(3) 0.014(2) 0.0067(19) 0.0014(17) -0.0003(17) 0.0006(19)
N2 0.023(3) 0.010(2) 0.013(2) 0.0012(18) 0.0033(19) 0.0025(18)
C6 0.026(3) 0.013(2) 0.009(2) 0.0030(18) 0.0023(19) 0.0033(19)
N2' 0.026(3) 0.013(2) 0.009(2) 0.0030(18) 0.0023(19) 0.0033(19)
C6' 0.023(3) 0.010(2) 0.013(2) 0.0012(18) 0.0033(19) 0.0025(18)
C2 0.029(3) 0.016(3) 0.010(2) -0.0022(19) 0.002(2) -0.005(2)
C3 0.030(3) 0.023(3) 0.017(3) 0.010(2) -0.002(2) -0.007(2)
C4 0.027(3) 0.012(2) 0.022(3) 0.003(2) -0.005(2) 0.001(2)
C5 0.028(3) 0.013(2) 0.021(3) 0.003(2) 0.000(2) -0.001(2)
C7 0.026(3) 0.013(2) 0.017(3) 0.002(2) 0.001(2) 0.000(2)
C8 0.020(3) 0.023(3) 0.024(3) 0.009(2) -0.001(2) -0.002(2)
C9 0.024(3) 0.030(3) 0.017(3) 0.008(2) 0.001(2) 0.002(2)
C10 0.027(3) 0.024(3) 0.011(2) -0.001(2) 0.005(2) -0.002(2)
C21 0.031(3) 0.026(3) 0.014(2) 0.000(2) -0.002(2) -0.001(3)
CL2 0.0252(7) 0.0168(6) 0.0194(6) 0.0015(5) -0.0024(5) -0.0001(5)
SI2 0.0276(8) 0.0108(7) 0.0088(6) 0.0011(5) 0.0001(6) 0.0005(6)
O5 0.033(2) 0.0153(19) 0.0077(16) -0.0019(14) -0.0013(15) 0.0007(16)
O6 0.034(2) 0.0093(17) 0.0112(17) 0.0028(14) -0.0012(16) 0.0003(16)
O7 0.034(2) 0.0157(19) 0.0069(16) -0.0006(14) 0.0002(16) 0.0000(16)
O8 0.035(2) 0.0082(17) 0.0101(17) 0.0013(14) 0.0005(16) 0.0021(16)
N3 0.025(3) 0.015(2) 0.012(2) -0.0035(18) 0.0013(19) 0.0004(19)
C11 0.023(3) 0.011(2) 0.010(2) -0.0004(17) 0.0027(18) -0.0001(18)
N3' 0.023(3) 0.011(2) 0.010(2) -0.0004(17) 0.0027(18) -0.0001(18)
C11' 0.025(3) 0.015(2) 0.012(2) -0.0035(18) 0.0013(19) 0.0004(19)
N4 0.027(3) 0.017(2) 0.0080(19) -0.0027(18) 0.0040(19) -0.0020(19)
C16 0.026(3) 0.015(2) 0.009(2) -0.0023(19) 0.0013(19) -0.004(2)
N4' 0.026(3) 0.015(2) 0.009(2) -0.0023(19) 0.0013(19) -0.004(2)
C16' 0.027(3) 0.017(2) 0.0080(19) -0.0027(18) 0.0040(19) -0.0020(19)
C12 0.024(3) 0.016(3) 0.021(3) -0.001(2) 0.005(2) 0.006(2)
C13 0.030(3) 0.015(3) 0.026(3) -0.010(2) 0.004(3) 0.004(2)
C14 0.024(3) 0.031(3) 0.015(3) -0.010(2) -0.002(2) 0.002(2)
C15 0.030(3) 0.023(3) 0.007(2) -0.002(2) 0.001(2) -0.002(2)
C17 0.034(3) 0.021(3) 0.008(2) -0.001(2) -0.001(2) 0.002(2)
C18 0.033(3) 0.022(3) 0.014(2) -0.006(2) 0.003(2) -0.003(2)
C19 0.022(3) 0.018(3) 0.020(3) -0.006(2) 0.004(2) -0.005(2)
C20 0.024(3) 0.013(2) 0.019(3) -0.003(2) 0.002(2) -0.002(2)
C22 0.036(3) 0.026(3) 0.014(2) 0.003(2) 0.005(2) 0.000(3)
C23 0.026(3) 0.032(3) 0.018(3) 0.004(2) -0.002(2) -0.003(3)
CL3 0.0382(9) 0.0352(8) 0.0270(7) -0.0084(7) 0.0094(7) 0.0005(7)
CL4 0.0359(9) 0.0431(9) 0.0261(7) 0.0133(7) 0.0014(7) -0.0038(7)
CL5 0.0429(9) 0.0258(7) 0.0169(6) -0.0009(6) 0.0018(6) -0.0028(6)
C24 0.027(3) 0.018(3) 0.025(3) 0.001(2) -0.001(2) 0.000(2)
CL6 0.0415(9) 0.0337(9) 0.0375(9) 0.0071(7) 0.0062(8) 0.0001(7)
CL7 0.0293(8) 0.0272(7) 0.0481(10) -0.0040(7) -0.0036(8) 0.0053(6)
CL8 0.0461(10) 0.0330(9) 0.0274(8) -0.0003(7) -0.0061(7) 0.0052(8)
C25 0.029(3) 0.025(3) 0.021(3) 0.002(2) 0.004(2) 0.001(2)
CL9 0.0599(12) 0.0225(7) 0.0292(8) 0.0006(6) 0.0071(8) 0.0094(7)
CL10 0.0412(9) 0.0260(7) 0.0221(7) 0.0046(6) -0.0020(6) 0.0063(6)
CL11 0.0471(10) 0.0391(9) 0.0157(6) -0.0019(6) 0.0036(7) 0.0002(8)
CL12 0.0613(16) 0.0345(14) 0.0511(16) -0.0210(12) 0.0039(13) -0.0055(12)
C26 0.025(3) 0.018(3) 0.023(3) 0.000(2) 0.006(3) 0.003(2)
CL13 0.0380(19) 0.0235(9) 0.058(2) 0.0105(13) 0.0099(13) 0.0126(12)
CL14 0.0328(9) 0.045(3) 0.0336(10) 0.017(2) 0.0125(7) 0.0109(15)
CL2' 0.0613(16) 0.0345(14) 0.0511(16) -0.0210(12) 0.0039(13) -0.0055(12)
C26' 0.025(3) 0.018(3) 0.023(3) 0.000(2) 0.006(3) 0.003(2)
CL3' 0.0380(19) 0.0235(9) 0.058(2) 0.0105(13) 0.0099(13) 0.0126(12)
CL4' 0.0328(9) 0.045(3) 0.0336(10) 0.017(2) 0.0125(7) 0.0109(15)

loop_
_atom_type_symbol
_atom_type_description
_atom_type_scat_dispersion_real
_atom_type_scat_dispersion_imag
_atom_type_scat_source
C C 0.0033 0.0016 'International Tables Vol C Tables 4.2.6.8 and 6.1.1.4'
H H 0.0000 0.0000 'International Tables Vol C Tables 4.2.6.8 and 6.1.1.4'
D D 0.0000 0.0000 'International Tables Vol C Tables 4.2.6.8 and 6.1.1.4'
N N 0.0061 0.0033 'International Tables Vol C Tables 4.2.6.8 and 6.1.1.4'
O O 0.0106 0.0060 'International Tables Vol C Tables 4.2.6.8 and 6.1.1.4'
Si Si 0.0817 0.0704 'International Tables Vol C Tables 4.2.6.8 and 6.1.1.4'
Cl Cl 0.1484 0.1585 'International Tables Vol C Tables 4.2.6.8 and 6.1.1.4'

loop_
_geom_angle_atom_site_label_1
_geom_angle_atom_site_label_2
_geom_angle_atom_site_label_3
_geom_angle
O2 SI1 O4 85.73(19)
O2 SI1 O1 87.37(19)
O4 SI1 O1 147.7(2)
O2 SI1 O3 151.8(2)
O4 SI1 O3 87.12(19)
O1 SI1 O3 84.24(19)
O2 SI1 C21 104.1(2)
O4 SI1 C21 105.2(3)
O1 SI1 C21 107.1(3)
O3 SI1 C21 104.1(2)
C1' O1 SI1 111.3(3)
N1 O1 SI1 111.3(3)
N1' O2 SI1 112.7(3)
C1 O2 SI1 112.7(3)
C6' O3 SI1 111.5(3)
N2 O3 SI1 111.5(3)
N2' O4 SI1 111.6(3)
C6 O4 SI1 111.6(3)
C1 N1 O1 114.3(4)
C1 N1 C5 122.2(5)
O1 N1 C5 123.6(5)
N1 C1 O2 113.3(4)
N1 C1 C2 121.3(5)
O2 C1 C2 125.4(5)
C1' N1' O2 113.3(4)
C1' N1' C2 121.3(5)
O2 N1' C2 125.4(5)
N1' C1' O1 114.3(4)
N1' C1' C5 122.2(5)
O1 C1' C5 123.6(5)
O3 N2 C6 113.8(4)
O3 N2 C10 124.6(5)
C6 N2 C10 121.6(5)
O4 C6 N2 113.6(4)
O4 C6 C7 124.5(5)
N2 C6 C7 121.9(5)
O4 N2' C6' 113.6(4)
O4 N2' C7 124.5(5)
C6' N2' C7 121.9(5)
O3 C6' N2' 113.8(4)
O3 C6' C10 124.6(5)
N2' C6' C10 121.6(5)
N1' C2 C3 117.4(5)
C1 C2 C3 117.4(5)
C1 C2 H2 121.3
C3 C2 H2 121.3
C2 C3 C4 120.7(5)
C2 C3 H3 119.6
C4 C3 H3 119.6
C5 C4 C3 119.4(5)
C5 C4 H4 120.3
C3 C4 H4 120.3
C1' C5 C4 119.0(6)
N1 C5 C4 119.0(6)
N1 C5 H5 120.5
C4 C5 H5 120.5
N2' C7 C8 117.7(5)
C6 C7 C8 117.7(5)
C6 C7 H7 121.2
C8 C7 H7 121.2
C7 C8 C9 120.6(6)
C7 C8 H8 119.7
C9 C8 H8 119.7
C10 C9 C8 120.2(5)
C10 C9 H9 119.9
C8 C9 H9 119.9
C6' C10 C9 118.1(5)
N2 C10 C9 118.1(5)
N2 C10 H10 121.0
C9 C10 H10 121.0
SI1 C21 H21A 109.5
SI1 C21 H21B 109.5
H21A C21 H21B 109.5
SI1 C21 H21C 109.5
H21A C21 H21C 109.5
H21B C21 H21C 109.5
O5 SI2 O8 85.87(19)
O5 SI2 O7 145.2(2)
O8 SI2 O7 87.27(19)
O5 SI2 O6 87.08(19)
O8 SI2 O6 153.1(2)
O7 SI2 O6 83.85(19)
O5 SI2 C22 107.1(3)
O8 SI2 C22 103.4(3)
O7 SI2 C22 107.7(3)
O6 SI2 C22 103.4(2)
N3' O5 SI2 112.1(3)
C11 O5 SI2 112.1(3)
C11' O6 SI2 110.6(3)
N3 O6 SI2 110.6(3)
C16' O7 SI2 111.8(3)
N4 O7 SI2 111.8(3)
N4' O8 SI2 112.9(3)
C16 O8 SI2 112.9(3)
C11 N3 O6 114.2(4)
C11 N3 C15 122.0(5)
O6 N3 C15 123.9(5)
N3 C11 O5 113.4(4)
N3 C11 C12 122.3(5)
O5 C11 C12 124.3(5)
C11' N3' O5 113.4(4)
C11' N3' C12 122.3(5)
O5 N3' C12 124.3(5)
N3' C11' O6 114.2(4)
N3' C11' C15 122.0(5)
O6 C11' C15 123.9(5)
C16 N4 O7 114.1(4)
C16 N4 C20 123.1(5)
O7 N4 C20 122.8(5)
O8 C16 N4 113.4(4)
O8 C16 C17 126.0(5)
N4 C16 C17 120.6(5)
O8 N4' C16' 113.4(4)
O8 N4' C17 126.0(5)
C16' N4' C17 120.6(5)
N4' C16' O7 114.1(4)
N4' C16' C20 123.1(5)
O7 C16' C20 122.8(5)
N3' C12 C13 117.5(6)
C11 C12 C13 117.5(6)
C11 C12 H12 121.2
C13 C12 H12 121.2
C12 C13 C14 120.4(6)
C12 C13 H13 119.8
C14 C13 H13 119.8
C15 C14 C13 120.7(6)
C15 C14 H14 119.7
C13 C14 H14 119.7
C11' C15 C14 117.1(5)
N3 C15 C14 117.1(5)
N3 C15 H15 121.5
C14 C15 H15 121.5
C18 C17 C16 118.3(5)
C18 C17 N4' 118.3(5)
C18 C17 H17 120.9
C16 C17 H17 120.9
C17 C18 C19 120.3(5)
C17 C18 H18 119.9
C19 C18 H18 119.9
C20 C19 C18 121.4(5)
C20 C19 H19 119.3
C18 C19 H19 119.3
C19 C20 N4 116.3(6)
C19 C20 C16' 116.3(6)
C19 C20 H20 121.8
N4 C20 H20 121.8
SI2 C22 H22A 109.5
SI2 C22 H22B 109.5
H22A C22 H22B 109.5
SI2 C22 H22C 109.5
H22A C22 H22C 109.5
H22B C22 H22C 109.5
CL5 C23 CL3 110.0(3)
CL5 C23 CL4 110.6(4)
CL3 C23 CL4 110.5(4)
CL5 C23 D23 108.5
CL3 C23 D23 108.5
CL4 C23 D23 108.5
CL7 C24 CL6 111.0(3)
CL7 C24 CL8 110.1(4)
CL6 C24 CL8 110.8(3)
CL7 C24 D24 108.3
CL6 C24 D24 108.3
CL8 C24 D24 108.3
CL11 C25 CL10 110.9(3)
CL11 C25 CL9 109.9(3)
CL10 C25 CL9 110.6(4)
CL11 C25 D25 108.5
CL10 C25 D25 108.5
CL9 C25 D25 108.5
CL12 C26 CL14 111.2(5)
CL12 C26 CL13 111.3(5)
CL14 C26 CL13 110.7(5)
CL12 C26 D26 107.8
CL14 C26 D26 107.8
CL13 C26 D26 107.8
CL2' C26' CL4' 109(2)
CL2' C26' CL3' 106.6(16)
CL4' C26' CL3' 109.5(19)
CL2' C26' D26' 110.5
CL4' C26' D26' 110.5
CL3' C26' D26' 110.5

loop_
_geom_bond_atom_site_label_1
_geom_bond_atom_site_label_2
_geom_bond_distance
SI1 O2 1.742(4)
SI1 O4 1.751(4)
SI1 O1 1.760(4)
SI1 O3 1.765(4)
SI1 C21 1.850(7)
O1 C1' 1.345(6)
O1 N1 1.345(6)
O2 N1' 1.339(6)
O2 C1 1.339(6)
O3 C6' 1.332(6)
O3 N2 1.332(6)
O4 N2' 1.346(6)
O4 C6 1.346(6)
N1 C1 1.338(7)
N1 C5 1.351(7)
C1 C2 1.377(7)
N1' C1' 1.338(7)
N1' C2 1.377(7)
C1' C5 1.351(7)
N2 C6 1.346(7)
N2 C10 1.366(7)
C6 C7 1.366(7)
N2' C6' 1.346(7)
N2' C7 1.366(7)
C6' C10 1.366(7)
C2 C3 1.379(8)
C2 H2 0.9500
C3 C4 1.396(9)
C3 H3 0.9500
C4 C5 1.367(8)
C4 H4 0.9500
C5 H5 0.9500
C7 C8 1.369(8)
C7 H7 0.9500
C8 C9 1.398(9)
C8 H8 0.9500
C9 C10 1.368(9)
C9 H9 0.9500
C10 H10 0.9500
C21 H21A 0.9800
C21 H21B 0.9800
C21 H21C 0.9800
SI2 O5 1.741(4)
SI2 O8 1.751(4)
SI2 O7 1.755(4)
SI2 O6 1.771(4)
SI2 C22 1.851(7)
O5 N3' 1.343(6)
O5 C11 1.343(6)
O6 C11' 1.341(6)
O6 N3 1.341(6)
O7 C16' 1.348(6)
O7 N4 1.348(6)
O8 N4' 1.336(6)
O8 C16 1.336(6)
N3 C11 1.339(7)
N3 C15 1.376(7)
C11 C12 1.361(7)
N3' C11' 1.339(7)
N3' C12 1.361(7)
C11' C15 1.376(7)
N4 C16 1.339(7)
N4 C20 1.377(7)
C16 C17 1.373(7)
N4' C16' 1.339(7)
N4' C17 1.373(7)
C16' C20 1.377(7)
C12 C13 1.384(9)
C12 H12 0.9500
C13 C14 1.389(9)
C13 H13 0.9500
C14 C15 1.383(9)
C14 H14 0.9500
C15 H15 0.9500
C17 C18 1.369(8)
C17 H17 0.9500
C18 C19 1.387(9)
C18 H18 0.9500
C19 C20 1.369(8)
C19 H19 0.9500
C20 H20 0.9500
C22 H22A 0.9800
C22 H22B 0.9800
C22 H22C 0.9800
C23 CL5 1.762(7)
C23 CL3 1.765(7)
C23 CL4 1.772(7)
C23 D23 1.0000
C24 CL7 1.755(6)
C24 CL6 1.757(7)
C24 CL8 1.764(7)
C24 D24 1.0000
C25 CL11 1.757(6)
C25 CL10 1.757(7)
C25 CL9 1.766(7)
C25 D25 1.0000
CL12 C26 1.748(8)
C26 CL14 1.750(7)
C26 CL13 1.762(8)
C26 D26 1.0000
CL2' C26' 1.75(2)
C26' CL4' 1.751(19)
C26' CL3' 1.761(19)
C26' D26' 1.0000

loop_
_geom_hbond_atom_site_label_D
_geom_hbond_atom_site_label_H
_geom_hbond_atom_site_label_A
_geom_hbond_distance_DH
_geom_hbond_distance_HA
_geom_hbond_distance_DA
_geom_hbond_angle_DHA
_geom_hbond_site_symmetry_A
C23 D23 CL2 1.00 2.35 3.351(7) 174.2 2_655
C25 D25 CL1 1.00 2.40 3.383(7) 168.4 2

loop_
_geom_torsion_atom_site_label_1
_geom_torsion_atom_site_label_2
_geom_torsion_atom_site_label_3
_geom_torsion_atom_site_label_4
_geom_torsion
O2 SI1 O1 C1' -9.2(4)
O4 SI1 O1 C1' -87.0(5)
O3 SI1 O1 C1' -162.2(4)
C21 SI1 O1 C1' 94.8(4)
O2 SI1 O1 N1 -9.2(4)
O4 SI1 O1 N1 -87.0(5)
O3 SI1 O1 N1 -162.2(4)
C21 SI1 O1 N1 94.8(4)
O4 SI1 O2 N1' 157.6(4)
O1 SI1 O2 N1' 9.2(4)
O3 SI1 O2 N1' 81.8(6)
C21 SI1 O2 N1' -97.8(4)
O4 SI1 O2 C1 157.6(4)
O1 SI1 O2 C1 9.2(4)
O3 SI1 O2 C1 81.8(6)
C21 SI1 O2 C1 -97.8(4)
O2 SI1 O3 C6' 89.3(5)
O4 SI1 O3 C6' 13.9(4)
O1 SI1 O3 C6' 162.7(4)
C21 SI1 O3 C6' -91.1(4)
O2 SI1 O3 N2 89.3(5)
O4 SI1 O3 N2 13.9(4)
O1 SI1 O3 N2 162.7(4)
C21 SI1 O3 N2 -91.1(4)
O2 SI1 O4 N2' -166.1(4)
O1 SI1 O4 N2' -87.9(5)
O3 SI1 O4 N2' -13.4(4)
C21 SI1 O4 N2' 90.4(4)
O2 SI1 O4 C6 -166.1(4)
O1 SI1 O4 C6 -87.9(5)
O3 SI1 O4 C6 -13.4(4)
C21 SI1 O4 C6 90.4(4)
SI1 O1 N1 C1 7.4(6)
SI1 O1 N1 C5 -173.2(5)
O1 N1 C1 O2 -0.3(7)
C5 N1 C1 O2 -179.7(5)
O1 N1 C1 C2 -179.6(5)
C5 N1 C1 C2 1.0(9)
SI1 O2 C1 N1 -7.1(6)
SI1 O2 C1 C2 172.2(5)
SI1 O2 N1' C1' -7.1(6)
SI1 O2 N1' C2 172.2(5)
O2 N1' C1' O1 -0.3(7)
C2 N1' C1' O1 -179.6(5)
O2 N1' C1' C5 -179.7(5)
C2 N1' C1' C5 1.0(9)
SI1 O1 C1' N1' 7.4(6)
SI1 O1 C1' C5 -173.2(5)
SI1 O3 N2 C6 -11.3(6)
SI1 O3 N2 C10 168.7(5)
SI1 O4 C6 N2 10.1(6)
SI1 O4 C6 C7 -170.1(5)
O3 N2 C6 O4 0.8(7)
C10 N2 C6 O4 -179.2(5)
O3 N2 C6 C7 -178.9(5)
C10 N2 C6 C7 1.0(9)
SI1 O4 N2' C6' 10.1(6)
SI1 O4 N2' C7 -170.1(5)
SI1 O3 C6' N2' -11.3(6)
SI1 O3 C6' C10 168.7(5)
O4 N2' C6' O3 0.8(7)
C7 N2' C6' O3 -178.9(5)
O4 N2' C6' C10 -179.2(5)
C7 N2' C6' C10 1.0(9)
C1' N1' C2 C3 0.1(9)
O2 N1' C2 C3 -179.0(5)
N1 C1 C2 C3 0.1(9)
O2 C1 C2 C3 -179.0(5)
N1' C2 C3 C4 -0.1(9)
C1 C2 C3 C4 -0.1(9)
C2 C3 C4 C5 -1.0(10)
N1' C1' C5 C4 -2.2(9)
O1 C1' C5 C4 178.5(6)
C1 N1 C5 C4 -2.2(9)
O1 N1 C5 C4 178.5(6)
C3 C4 C5 C1' 2.1(9)
C3 C4 C5 N1 2.1(9)
O4 N2' C7 C8 178.4(5)
C6' N2' C7 C8 -1.9(9)
O4 C6 C7 C8 178.4(5)
N2 C6 C7 C8 -1.9(9)
N2' C7 C8 C9 0.9(9)
C6 C7 C8 C9 0.9(9)
C7 C8 C9 C10 1.0(9)
O3 C6' C10 C9 -179.1(5)
N2' C6' C10 C9 0.9(9)
O3 N2 C10 C9 -179.1(5)
C6 N2 C10 C9 0.9(9)
C8 C9 C10 C6' -1.9(9)
C8 C9 C10 N2 -1.9(9)
O8 SI2 O5 N3' -168.5(4)
O7 SI2 O5 N3' -89.3(5)
O6 SI2 O5 N3' -14.4(4)
C22 SI2 O5 N3' 88.8(4)
O8 SI2 O5 C11 -168.5(4)
O7 SI2 O5 C11 -89.3(5)
O6 SI2 O5 C11 -14.4(4)
C22 SI2 O5 C11 88.8(4)
O5 SI2 O6 C11' 14.8(4)
O8 SI2 O6 C11' 89.7(5)
O7 SI2 O6 C11' 161.1(4)
C22 SI2 O6 C11' -92.1(4)
O5 SI2 O6 N3 14.8(4)
O8 SI2 O6 N3 89.7(5)
O7 SI2 O6 N3 161.1(4)
C22 SI2 O6 N3 -92.1(4)
O5 SI2 O7 C16' -85.4(5)
O8 SI2 O7 C16' -6.6(4)
O6 SI2 O7 C16' -161.2(4)
C22 SI2 O7 C16' 96.6(4)
O5 SI2 O7 N4 -85.4(5)
O8 SI2 O7 N4 -6.6(4)
O6 SI2 O7 N4 -161.2(4)
C22 SI2 O7 N4 96.6(4)
O5 SI2 O8 N4' 152.2(4)
O7 SI2 O8 N4' 6.3(4)
O6 SI2 O8 N4' 77.0(6)
C22 SI2 O8 N4' -101.2(4)
O5 SI2 O8 C16 152.2(4)
O7 SI2 O8 C16 6.3(4)
O6 SI2 O8 C16 77.0(6)
C22 SI2 O8 C16 -101.2(4)
SI2 O6 N3 C11 -12.1(6)
SI2 O6 N3 C15 168.2(5)
O6 N3 C11 O5 1.0(7)
C15 N3 C11 O5 -179.3(5)
O6 N3 C11 C12 -177.3(5)
C15 N3 C11 C12 2.4(9)
SI2 O5 C11 N3 10.9(6)
SI2 O5 C11 C12 -170.8(4)
SI2 O5 N3' C11' 10.9(6)
SI2 O5 N3' C12 -170.8(4)
O5 N3' C11' O6 1.0(7)
C12 N3' C11' O6 -177.3(5)
O5 N3' C11' C15 -179.3(5)
C12 N3' C11' C15 2.4(9)
SI2 O6 C11' N3' -12.1(6)
SI2 O6 C11' C15 168.2(5)
SI2 O7 N4 C16 5.6(6)
SI2 O7 N4 C20 -174.4(4)
SI2 O8 C16 N4 -4.6(6)
SI2 O8 C16 C17 174.0(5)
O7 N4 C16 O8 -0.7(7)
C20 N4 C16 O8 179.3(5)
O7 N4 C16 C17 -179.4(5)
C20 N4 C16 C17 0.6(9)
SI2 O8 N4' C16' -4.6(6)
SI2 O8 N4' C17 174.0(5)
O8 N4' C16' O7 -0.7(7)
C17 N4' C16' O7 -179.4(5)
O8 N4' C16' C20 179.3(5)
C17 N4' C16' C20 0.6(9)
SI2 O7 C16' N4' 5.6(6)
SI2 O7 C16' C20 -174.4(4)
C11' N3' C12 C13 -2.3(9)
O5 N3' C12 C13 179.5(5)
N3 C11 C12 C13 -2.3(9)
O5 C11 C12 C13 179.5(5)
N3' C12 C13 C14 0.9(9)
C11 C12 C13 C14 0.9(9)
C12 C13 C14 C15 0.4(9)
N3' C11' C15 C14 -0.9(9)
O6 C11' C15 C14 178.7(5)
C11 N3 C15 C14 -0.9(9)
O6 N3 C15 C14 178.7(5)
C13 C14 C15 C11' -0.4(9)
C13 C14 C15 N3 -0.4(9)
O8 C16 C17 C18 -178.6(6)
N4 C16 C17 C18 -0.1(9)
O8 N4' C17 C18 -178.6(6)
C16' N4' C17 C18 -0.1(9)
C16 C17 C18 C19 0.4(9)
N4' C17 C18 C19 0.4(9)
C17 C18 C19 C20 -1.3(10)
C18 C19 C20 N4 1.8(9)
C18 C19 C20 C16' 1.8(9)
C16 N4 C20 C19 -1.4(9)
O7 N4 C20 C19 178.5(5)
N4' C16' C20 C19 -1.4(9)
O7 C16' C20 C19 178.5(5)
